data_4330159
loop_
_publ_author_name
'C. Gabriel'
'M. Perikli'
'C. P. Raptopoulou'
'A. Terzis'
'V. Psycharis'
'C. Mateescu'
'T. Jakusch'
'T. Kiss'
'M. Bertmer'
'A. Salifoglou'

_publ_section_title
;
 pH-Specific Hydrothermal Assembly of Binary and Ternary
 Pb(II)-(O,N-Carboxylic Acid) Metal Organic Framework Compounds:
 Correlation of Aqueous Solution Speciation with Variable Dimensionality
 Solid-State Lattice Architecture and Spectroscopic Signatures
;
_journal_name_full 'Inorganic Chemistry'
_journal_page_first 9282
_journal_page_last 9296
_journal_paper_doi 10.1021/ic300850g
_journal_volume 51
_journal_year 2012
_chemical_formula_sum 'C11 H13 N3 O12 Pb3'
_chemical_formula_weight 1000.81
_chemical_name_systematic
;
 ?
;
_space_group_IT_number 2
_symmetry_cell_setting triclinic
_symmetry_space_group_name_Hall '-P 1'
_symmetry_space_group_name_H-M 'P -1'
_atom_sites_solution_hydrogens geom
_atom_sites_solution_primary direct
_atom_sites_solution_secondary difmap
_audit_creation_method SHELXL-97
_cell_angle_alpha 85.3710(10)
_cell_angle_beta 81.9850(10)
_cell_angle_gamma 77.6700(10)
_cell_formula_units_Z 2
_cell_length_a 9.0129(3)
_cell_length_b 10.0591(4)
_cell_length_c 10.1818(4)
_cell_measurement_reflns_used 19368
_cell_measurement_temperature 180(2)
_cell_measurement_theta_max 27.54
_cell_measurement_theta_min 3.20
_cell_volume 891.76(6)
_computing_cell_refinement 'CrystalClear, Rigaku MSC, 2005'
_computing_data_collection 'CrystalClear, Rigaku MSC, 2005'
_computing_data_reduction 'CrystalClear, Rigaku MSC, 2005'
_computing_structure_refinement 'SHELXL-97 (Sheldrick, 1997)'
_computing_structure_solution 'SHELXS-97 (Sheldrick, 1997)'
_diffrn_ambient_temperature 180(2)
_diffrn_measured_fraction_theta_full 0.997
_diffrn_measured_fraction_theta_max 0.997
_diffrn_measurement_device_type 'Rigaku R-AXIS SPIDER IPDS'
_diffrn_measurement_method '\q scans'
_diffrn_radiation_monochromator graphite
_diffrn_radiation_source 'fine-focus sealed tube'
_diffrn_radiation_type MoK\a
_diffrn_radiation_wavelength 0.71073
_diffrn_reflns_av_R_equivalents 0.0798
_diffrn_reflns_av_sigmaI/netI 0.0520
_diffrn_reflns_limit_h_max 11
_diffrn_reflns_limit_h_min -11
_diffrn_reflns_limit_k_max 12
_diffrn_reflns_limit_k_min -12
_diffrn_reflns_limit_l_max 12
_diffrn_reflns_limit_l_min -12
_diffrn_reflns_number 18687
_diffrn_reflns_theta_full 26.00
_diffrn_reflns_theta_max 26.00
_diffrn_reflns_theta_min 3.20
_exptl_absorpt_coefficient_mu 28.322
_exptl_absorpt_correction_T_max 1.0000
_exptl_absorpt_correction_T_min 0.1146
_exptl_absorpt_correction_type numerical
_exptl_absorpt_process_details 'CrystalClear, Rigaku MSC, 2005'
_exptl_crystal_colour colorless
_exptl_crystal_density_diffrn 3.727
_exptl_crystal_description parallelepiped
_exptl_crystal_F_000 884
_exptl_crystal_size_max 0.80
_exptl_crystal_size_mid 0.30
_exptl_crystal_size_min 0.30
_refine_diff_density_max 2.000
_refine_diff_density_min -2.786
_refine_diff_density_rms 0.325
_refine_ls_extinction_method none
_refine_ls_goodness_of_fit_ref 1.128
_refine_ls_hydrogen_treatment mixed
_refine_ls_matrix_type full
_refine_ls_number_parameters 295
_refine_ls_number_reflns 3489
_refine_ls_number_restraints 0
_refine_ls_restrained_S_all 1.128
_refine_ls_R_factor_all 0.0316
_refine_ls_R_factor_gt 0.0303
_refine_ls_shift/su_max 0.039
_refine_ls_shift/su_mean 0.001
_refine_ls_structure_factor_coef Fsqd
_refine_ls_weighting_details 'calc w=1/[\s^2^(Fo^2^)+(0.0184P)^2^+8.1392P] where P=(Fo^2^+2Fc^2^)/3'
_refine_ls_weighting_scheme calc
_refine_ls_wR_factor_gt 0.0744
_refine_ls_wR_factor_ref 0.0752
_reflns_number_gt 3365
_reflns_number_total 3489
_reflns_threshold_expression >2sigma(I)
_cod_data_source_file ic300850g_si_001.cif
_cod_data_source_block salpb228
_cod_database_code 4330159

loop_
_symmetry_equiv_pos_as_xyz
'x, y, z'
'-x, -y, -z'

loop_
_atom_site_label
_atom_site_type_symbol
_atom_site_fract_x
_atom_site_fract_y
_atom_site_fract_z
_atom_site_U_iso_or_equiv
_atom_site_adp_type
_atom_site_occupancy
_atom_site_symmetry_multiplicity
_atom_site_calc_flag
_atom_site_refinement_flags
Pb1 Pb 0.41443(3) 0.10368(3) 0.65429(3) 0.00994(9) Uani 1 1 d .
Pb2 Pb 0.51033(3) 0.21104(3) 1.00416(3) 0.01258(10) Uani 1 1 d .
Pb3 Pb 0.32059(3) -0.37354(3) 0.65153(3) 0.01328(10) Uani 1 1 d .
O1 O 0.2919(6) -0.0975(6) 0.6995(6) 0.0168(12) Uani 1 1 d .
O2 O 0.1005(6) -0.1874(6) 0.6586(6) 0.0161(12) Uani 1 1 d .
O3 O 0.3103(6) 0.3564(6) 0.6241(6) 0.0165(12) Uani 1 1 d .
O4 O 0.1071(7) 0.5239(6) 0.6459(6) 0.0216(13) Uani 1 1 d .
O5 O 0.3449(6) 0.1581(6) 0.8816(5) 0.0117(11) Uani 1 1 d .
O6 O 0.4217(7) 0.4339(6) 0.9014(6) 0.0207(13) Uani 1 1 d .
O7 O 0.2369(8) 0.6203(6) 0.8968(6) 0.0282(15) Uani 1 1 d .
O8 O 0.3060(7) 0.1053(6) 1.4152(5) 0.0209(13) Uani 1 1 d .
O9 O 0.4050(6) 0.0733(6) 1.2041(5) 0.0156(12) Uani 1 1 d .
N1 N 0.1200(7) 0.1638(6) 0.7031(6) 0.0104(13) Uani 1 1 d .
N2 N 0.2520(7) 0.3171(7) 1.1138(6) 0.0098(13) Uani 1 1 d .
C1 C 0.1584(9) -0.0869(8) 0.6739(7) 0.0129(16) Uani 1 1 d .
C2 C 0.0584(9) 0.0552(8) 0.6534(8) 0.0144(16) Uani 1 1 d .
H2A H -0.053(11) 0.062(10) 0.697(10) 0.020 Uiso 1 1 d .
H2B H 0.067(11) 0.070(10) 0.554(10) 0.020 Uiso 1 1 d .
C3 C 0.1679(9) 0.3983(8) 0.6368(7) 0.0120(15) Uani 1 1 d .
C4 C 0.0611(9) 0.2982(8) 0.6395(8) 0.0139(16) Uani 1 1 d .
H4A H -0.0397 0.3379 0.6880 0.019 Uiso 1 1 calc R
H4B H 0.0455 0.2859 0.5473 0.019 Uiso 1 1 calc R
C5 C 0.0844(9) 0.1632(9) 0.8505(8) 0.0136(16) Uani 1 1 d .
H5A H -0.021(11) 0.202(10) 0.874(9) 0.019 Uiso 1 1 d .
H5B H 0.077(11) 0.069(10) 0.876(9) 0.019 Uiso 1 1 d .
C6 C 0.1922(9) 0.2343(8) 0.9096(8) 0.0131(15) Uani 1 1 d .
H6 H 0.172(11) 0.328(10) 0.876(9) 0.018 Uiso 1 1 d .
C7 C 0.1492(9) 0.2443(9) 1.0575(8) 0.0135(16) Uani 1 1 d .
H7A H 0.174(11) 0.153(10) 1.099(9) 0.019 Uiso 1 1 d .
H7B H 0.031(11) 0.281(10) 1.075(9) 0.019 Uiso 1 1 d .
C8 C 0.2983(10) 0.5085(8) 0.9494(8) 0.0171(17) Uani 1 1 d .
C9 C 0.2168(11) 0.4652(8) 1.0809(8) 0.0172(17) Uani 1 1 d .
H9A H 0.250(12) 0.499(11) 1.141(10) 0.024 Uiso 1 1 d .
H9B H 0.091(12) 0.498(10) 1.080(10) 0.024 Uiso 1 1 d .
C10 C 0.3222(9) 0.1455(8) 1.2968(8) 0.0134(16) Uani 1 1 d .
C11 C 0.2424(9) 0.2869(8) 1.2607(7) 0.0133(16) Uani 1 1 d .
H11A H 0.301(11) 0.357(10) 1.291(9) 0.019 Uiso 1 1 d .
H11B H 0.134(11) 0.286(10) 1.295(9) 0.019 Uiso 1 1 d .
O11 O 0.3239(8) -0.2231(7) 0.4175(6) 0.0269(14) Uani 1 1 d .
O12 O 0.2922(7) -0.2710(7) 0.2221(6) 0.0266(14) Uani 1 1 d .
O13 O 0.3280(8) -0.4304(7) 0.3777(6) 0.0274(14) Uani 1 1 d .
N11 N 0.3164(8) -0.3085(7) 0.3378(7) 0.0165(14) Uani 1 1 d .

loop_
_atom_site_aniso_label
_atom_site_aniso_U_11
_atom_site_aniso_U_22
_atom_site_aniso_U_33
_atom_site_aniso_U_23
_atom_site_aniso_U_13
_atom_site_aniso_U_12
Pb1 0.01078(15) 0.00859(16) 0.00956(15) 0.00102(11) -0.00027(11) -0.00123(11)
Pb2 0.01050(15) 0.01587(17) 0.01176(16) 0.00184(12) -0.00207(11) -0.00407(12)
Pb3 0.01345(16) 0.00916(16) 0.01754(16) 0.00220(11) -0.00219(12) -0.00391(11)
O1 0.019(3) 0.009(3) 0.024(3) 0.002(2) -0.008(2) -0.004(2)
O2 0.015(3) 0.008(3) 0.025(3) -0.001(2) -0.002(2) -0.003(2)
O3 0.015(3) 0.008(3) 0.027(3) 0.002(2) -0.002(2) -0.005(2)
O4 0.018(3) 0.014(3) 0.033(4) -0.003(3) 0.001(3) -0.005(2)
O5 0.009(2) 0.015(3) 0.009(2) -0.001(2) 0.000(2) -0.001(2)
O6 0.024(3) 0.021(3) 0.016(3) 0.005(2) 0.003(2) -0.009(3)
O7 0.038(4) 0.018(3) 0.024(3) 0.009(3) -0.004(3) 0.002(3)
O8 0.031(3) 0.023(3) 0.005(3) 0.005(2) 0.003(2) -0.001(3)
O9 0.014(3) 0.016(3) 0.015(3) 0.003(2) -0.002(2) 0.001(2)
N1 0.016(3) 0.007(3) 0.009(3) 0.000(2) -0.003(3) -0.004(2)
N2 0.011(3) 0.014(3) 0.005(3) -0.001(2) -0.002(2) -0.002(2)
C1 0.020(4) 0.015(4) 0.006(3) 0.003(3) 0.000(3) -0.012(3)
C2 0.017(4) 0.013(4) 0.017(4) 0.003(3) -0.010(3) -0.005(3)
C3 0.016(4) 0.009(4) 0.011(4) 0.003(3) 0.000(3) -0.004(3)
C4 0.011(4) 0.012(4) 0.018(4) 0.000(3) -0.008(3) 0.004(3)
C5 0.011(4) 0.019(4) 0.010(4) -0.004(3) 0.003(3) -0.005(3)
C6 0.013(4) 0.012(4) 0.016(4) 0.000(3) -0.005(3) -0.003(3)
C7 0.014(4) 0.015(4) 0.013(4) 0.000(3) -0.004(3) -0.004(3)
C8 0.020(4) 0.013(4) 0.019(4) 0.000(3) -0.005(3) -0.004(3)
C9 0.031(5) 0.010(4) 0.010(4) -0.001(3) 0.000(3) -0.004(3)
C10 0.011(4) 0.012(4) 0.018(4) -0.005(3) -0.001(3) -0.005(3)
C11 0.015(4) 0.017(4) 0.005(3) -0.001(3) 0.000(3) 0.002(3)
O11 0.035(4) 0.020(3) 0.028(3) -0.005(3) -0.005(3) -0.010(3)
O12 0.027(3) 0.035(4) 0.016(3) 0.005(3) 0.001(3) -0.006(3)
O13 0.039(4) 0.019(3) 0.027(3) 0.001(3) -0.003(3) -0.014(3)
N11 0.013(3) 0.016(4) 0.020(4) -0.001(3) 0.001(3) -0.005(3)

loop_
_atom_type_symbol
_atom_type_description
_atom_type_scat_dispersion_real
_atom_type_scat_dispersion_imag
_atom_type_scat_source
C C 0.0033 0.0016 'International Tables Vol C Tables 4.2.6.8 and 6.1.1.4'
H H 0.0000 0.0000 'International Tables Vol C Tables 4.2.6.8 and 6.1.1.4'
N N 0.0061 0.0033 'International Tables Vol C Tables 4.2.6.8 and 6.1.1.4'
O O 0.0106 0.0060 'International Tables Vol C Tables 4.2.6.8 and 6.1.1.4'
Pb Pb -3.3944 10.1111 'International Tables Vol C Tables 4.2.6.8 and 6.1.1.4'

loop_
_geom_angle_atom_site_label_1
_geom_angle_atom_site_label_2
_geom_angle_atom_site_label_3
_geom_angle
_geom_angle_site_symmetry_1
_geom_angle_site_symmetry_3
O5 Pb1 O1 89.64(18) . .
O5 Pb1 O3 80.42(19) . .
O1 Pb1 O3 133.36(18) . .
O5 Pb1 N1 71.16(18) . .
O1 Pb1 N1 65.77(19) . .
O3 Pb1 N1 67.90(18) . .
O5 Pb1 O9 72.37(17) . 2_657
O1 Pb1 O9 74.31(18) . 2_657
O3 Pb1 O9 141.31(18) . 2_657
N1 Pb1 O9 124.97(19) . 2_657
O5 Pb1 O8 144.51(17) . 1_554
O1 Pb1 O8 81.13(18) . 1_554
O3 Pb1 O8 81.41(18) . 1_554
N1 Pb1 O8 73.82(18) . 1_554
O9 Pb1 O8 135.58(18) 2_657 1_554
O5 Pb2 O6 80.9(2) . .
O5 Pb2 N2 74.91(19) . .
O6 Pb2 N2 69.5(2) . .
O5 Pb2 O9 90.44(18) . .
O6 Pb2 O9 134.06(18) . .
N2 Pb2 O9 64.73(19) . .
O4 Pb3 O2 74.58(19) 1_545 .
O4 Pb3 O7 83.3(2) 1_545 1_545
O2 Pb3 O7 80.8(2) . 1_545
O4 Pb3 O11 101.4(2) 1_545 .
O2 Pb3 O11 69.7(2) . .
O7 Pb3 O11 147.3(2) 1_545 .
C1 O1 Pb1 118.8(5) . .
C1 O2 Pb3 102.1(5) . .
C3 O3 Pb1 118.5(5) . .
C3 O4 Pb3 103.1(5) . 1_565
C6 O5 Pb2 113.8(4) . .
C6 O5 Pb1 113.6(4) . .
Pb2 O5 Pb1 122.5(2) . .
C8 O6 Pb2 120.1(5) . .
C8 O7 Pb3 109.9(5) . 1_565
C10 O8 Pb1 144.0(5) . 1_556
C10 O9 Pb2 114.7(5) . .
C10 O9 Pb1 100.2(5) . 2_657
Pb2 O9 Pb1 121.9(2) . 2_657
C4 N1 C2 111.6(6) . .
C4 N1 C5 111.9(6) . .
C2 N1 C5 109.2(6) . .
C4 N1 Pb1 109.9(4) . .
C2 N1 Pb1 108.2(5) . .
C5 N1 Pb1 105.9(4) . .
C9 N2 C7 112.2(6) . .
C9 N2 C11 111.4(6) . .
C7 N2 C11 109.4(6) . .
C9 N2 Pb2 110.8(5) . .
C7 N2 Pb2 102.7(4) . .
C11 N2 Pb2 110.1(4) . .
O1 C1 O2 123.7(8) . .
O1 C1 C2 119.4(7) . .
O2 C1 C2 116.8(7) . .
N1 C2 C1 112.7(6) . .
N1 C2 H2A 109(5) . .
C1 C2 H2A 113(6) . .
N1 C2 H2B 106(6) . .
C1 C2 H2B 103(6) . .
H2A C2 H2B 113(8) . .
O3 C3 O4 121.9(7) . .
O3 C3 C4 120.4(7) . .
O4 C3 C4 117.6(7) . .
N1 C4 C3 113.2(6) . .
N1 C4 H4A 108.9 . .
C3 C4 H4A 108.9 . .
N1 C4 H4B 108.9 . .
C3 C4 H4B 108.9 . .
H4A C4 H4B 107.7 . .
N1 C5 C6 110.5(6) . .
N1 C5 H5A 110(6) . .
C6 C5 H5A 113(6) . .
N1 C5 H5B 104(5) . .
C6 C5 H5B 122(6) . .
H5A C5 H5B 96(8) . .
O5 C6 C7 110.0(6) . .
O5 C6 C5 108.4(6) . .
C7 C6 C5 111.0(6) . .
O5 C6 H6 117(6) . .
C7 C6 H6 104(6) . .
C5 C6 H6 106(6) . .
N2 C7 C6 110.7(6) . .
N2 C7 H7A 103(6) . .
C6 C7 H7A 108(5) . .
N2 C7 H7B 119(5) . .
C6 C7 H7B 107(5) . .
H7A C7 H7B 109(8) . .
O7 C8 O6 124.5(8) . .
O7 C8 C9 116.0(7) . .
O6 C8 C9 119.4(7) . .
N2 C9 C8 114.3(6) . .
N2 C9 H9A 104(7) . .
C8 C9 H9A 107(7) . .
N2 C9 H9B 108(5) . .
C8 C9 H9B 109(5) . .
H9A C9 H9B 114(8) . .
O8 C10 O9 123.9(8) . .
O8 C10 C11 117.7(7) . .
O9 C10 C11 118.4(7) . .
C10 C11 N2 112.8(6) . .
C10 C11 H11A 109(5) . .
N2 C11 H11A 103(5) . .
C10 C11 H11B 102(6) . .
N2 C11 H11B 108(6) . .
H11A C11 H11B 122(7) . .
N11 O11 Pb3 101.7(5) . .
O12 N11 O11 120.0(7) . .
O12 N11 O13 121.0(7) . .
O11 N11 O13 118.9(7) . .

loop_
_geom_bond_atom_site_label_1
_geom_bond_atom_site_label_2
_geom_bond_distance
_geom_bond_site_symmetry_2
Pb1 O5 2.388(5) .
Pb1 O1 2.488(5) .
Pb1 O3 2.524(6) .
Pb1 N1 2.579(6) .
Pb1 O9 2.627(5) 2_657
Pb1 O8 2.744(6) 1_554
Pb2 O5 2.243(5) .
Pb2 O6 2.419(6) .
Pb2 N2 2.493(6) .
Pb2 O9 2.556(6) .
Pb3 O4 2.379(6) 1_545
Pb3 O2 2.417(5) .
Pb3 O7 2.505(6) 1_545
Pb3 O11 2.718(7) .
O1 C1 1.247(10) .
O2 C1 1.261(9) .
O3 C3 1.254(10) .
O4 C3 1.271(10) .
O4 Pb3 2.379(6) 1_565
O5 C6 1.428(9) .
O6 C8 1.261(10) .
O7 C8 1.256(10) .
O7 Pb3 2.505(6) 1_565
O8 C10 1.239(10) .
O8 Pb1 2.744(6) 1_556
O9 C10 1.287(9) .
O9 Pb1 2.627(5) 2_657
N1 C4 1.475(10) .
N1 C2 1.478(9) .
N1 C5 1.491(10) .
N2 C9 1.476(10) .
N2 C7 1.492(9) .
N2 C11 1.497(9) .
C1 C2 1.534(11) .
C2 H2A 1.03(10) .
C2 H2B 1.00(10) .
C3 C4 1.530(11) .
C4 H4A 0.9900 .
C4 H4B 0.9900 .
C5 C6 1.531(10) .
C5 H5A 0.95(10) .
C5 H5B 0.98(10) .
C6 C7 1.508(11) .
C6 H6 0.97(10) .
C7 H7A 0.97(10) .
C7 H7B 1.05(10) .
C8 C9 1.513(11) .
C9 H9A 0.84(10) .
C9 H9B 1.11(10) .
C10 C11 1.492(11) .
C11 H11A 1.06(10) .
C11 H11B 1.00(10) .
O11 N11 1.246(9) .
O12 N11 1.242(9) .
O13 N11 1.248(9) .
